data_7701163
loop_
_publ_author_name
'Yang, Lili'
'Zhou, Jian'
'An, Litao'
'Cao, Shumei'
'Hu, Jun'

_publ_section_title
;
 A unique formyl iodoargentate exhibiting luminescent and photocurrent
 response properties.
;
_journal_issue 42
_journal_name_full 'Dalton transactions (Cambridge, England : 2003)'
_journal_page_first 15762
_journal_page_last 15766
_journal_paper_doi 10.1039/c9dt02828e
_journal_volume 48
_journal_year 2019
_chemical_formula_moiety 'C H Ag2 I3 O, C11 H11 N5'
_chemical_formula_sum 'C12 H12 Ag2 I3 N5 O'
_chemical_formula_weight 838.71
_space_group_crystal_system monoclinic
_space_group_IT_number 14
_space_group_name_Hall '-P 2yn'
_space_group_name_H-M_alt 'P 1 21/n 1'
_symmetry_space_group_name_Hall '-P 2yn'
_symmetry_space_group_name_H-M 'P 1 21/n 1'
_atom_sites_solution_hydrogens mixed
_audit_creation_date 2019-06-13
_audit_creation_method
;
Olex2 1.2-alpha
(compiled 2018.07.26 svn.r3523 for OlexSys, GUI svn.r5532)
;
_audit_update_record
;
2019-07-01 deposited with the CCDC.    2019-09-17 downloaded from the CCDC.
;
_cell_angle_alpha 90
_cell_angle_beta 103.4771(16)
_cell_angle_gamma 90
_cell_formula_units_Z 4
_cell_length_a 7.0423(3)
_cell_length_b 19.1127(10)
_cell_length_c 13.4120(7)
_cell_measurement_reflns_used 7258
_cell_measurement_temperature 296(2)
_cell_measurement_theta_max 27.82
_cell_measurement_theta_min 2.64
_cell_volume 1755.51(15)
_computing_cell_refinement 'SAINT v8.37A (Bruker, 2015)'
_computing_data_reduction 'SAINT v8.37A (Bruker, 2015)'
_computing_molecular_graphics 'Olex2 (Dolomanov et al., 2009)'
_computing_publication_material 'Olex2 (Dolomanov et al., 2009)'
_computing_structure_refinement 'XL (Sheldrick, 2008)'
_diffrn_ambient_temperature 296.15
_diffrn_measured_fraction_theta_full 0.992
_diffrn_measured_fraction_theta_max 0.993
_diffrn_measurement_device_type 'Bruker APEX-II CCD'
_diffrn_measurement_method '\f and \w scans'
_diffrn_radiation_type MoK\a
_diffrn_radiation_wavelength 0.71073
_diffrn_reflns_av_R_equivalents 0.0337
_diffrn_reflns_av_unetI/netI 0.0317
_diffrn_reflns_Laue_measured_fraction_full 0.992
_diffrn_reflns_Laue_measured_fraction_max 0.993
_diffrn_reflns_limit_h_max 8
_diffrn_reflns_limit_h_min -6
_diffrn_reflns_limit_k_max 23
_diffrn_reflns_limit_k_min -21
_diffrn_reflns_limit_l_max 16
_diffrn_reflns_limit_l_min -16
_diffrn_reflns_number 11566
_diffrn_reflns_point_group_measured_fraction_full 0.992
_diffrn_reflns_point_group_measured_fraction_max 0.993
_diffrn_reflns_theta_full 25.242
_diffrn_reflns_theta_max 26.498
_diffrn_reflns_theta_min 3.020
_diffrn_standards_number 0
_exptl_absorpt_coefficient_mu 7.516
_exptl_absorpt_correction_T_max 0.7456
_exptl_absorpt_correction_T_min 0.5231
_exptl_absorpt_correction_type multi-scan
_exptl_absorpt_process_details
;
SADABS-2016/2 (Bruker,2016/2) was used for absorption correction.
wR2(int) was 0.1328 before and 0.0453 after correction.
The Ratio of minimum to maximum transmission is 0.7016.
The \l/2 correction factor is Not present.
;
_exptl_crystal_colour yellow
_exptl_crystal_colour_primary yellow
_exptl_crystal_density_diffrn 3.172
_exptl_crystal_description block
_exptl_crystal_F_000 1520
_exptl_crystal_size_max 0.269
_exptl_crystal_size_mid 0.057
_exptl_crystal_size_min 0.037
_refine_diff_density_max 1.177
_refine_diff_density_min -2.144
_refine_diff_density_rms 0.195
_refine_ls_extinction_coef 0.0024(2)
_refine_ls_extinction_expression Fc^*^=kFc[1+0.001xFc^2^\l^3^/sin(2\q)]^-1/4^
_refine_ls_extinction_method 'SHELXL-2018/3 (Sheldrick 2018)'
_refine_ls_goodness_of_fit_ref 1.029
_refine_ls_hydrogen_treatment mixed
_refine_ls_matrix_type full
_refine_ls_number_parameters 213
_refine_ls_number_reflns 3607
_refine_ls_number_restraints 1
_refine_ls_restrained_S_all 1.028
_refine_ls_R_factor_all 0.0631
_refine_ls_R_factor_gt 0.0418
_refine_ls_shift/su_max 0.001
_refine_ls_shift/su_mean 0.000
_refine_ls_structure_factor_coef Fsqd
_refine_ls_weighting_details 'w=1/[\s^2^(Fo^2^)+(0.0470P)^2^+18.9857P] where P=(Fo^2^+2Fc^2^)/3'
_refine_ls_weighting_scheme calc
_refine_ls_wR_factor_gt 0.0995
_refine_ls_wR_factor_ref 0.1140
_reflns_Friedel_coverage 0.000
_reflns_number_gt 2735
_reflns_number_total 3607
_reflns_threshold_expression 'I > 2\s(I)'
_cod_data_source_file c9dt02828e2.cif
_cod_data_source_block 1
_cod_depositor_comments 'Adding full bibliography for 7701163.cif.'
_cod_database_code 7701163
_shelx_shelxl_version_number 2018/3
_shelx_space_group_comment
;
The symmetry employed for this shelxl refinement is uniquely defined
by the following loop, which should always be used as a source of
symmetry information in preference to the above space-group names.
They are only intended as comments.
;
_shelx_estimated_absorpt_t_max 0.768
_shelx_estimated_absorpt_t_min 0.237
_olex2_refinement_description
;
1. Others
 Fixed Uiso: H3(0.034) H1(0.051) H2(0.053) H3A(0.049) H5A(0.049) H6(0.054)
 H7(0.049) H9(0.048) H10(0.05) H11(0.046) H12(0.082)
 Fixed X: H3(0.242372) H1(0.246662) H2(0.24276) H3A(0.248153) H5A(0.263474)
 H6(0.272761) H7(0.25667) H9(0.352843) H10(0.11703) H11(0.095261) H12(0.836662)
 Fixed Y: H3(0.4163) H1(0.516883) H2(0.660676) H3A(0.54799) H5A(0.425541)
 H6(0.303665) H7(0.239672) H9(0.195699) H10(0.276917) H11(0.365888)
 H12(0.524943)
 Fixed Z: H3(0.632086) H1(0.653478) H2(0.44472) H3A(0.362312) H5A(0.34079)
 H6(0.338994) H7(0.483962) H9(0.658567) H10(0.869413) H11(0.73551) H12(0.848068)
;
_olex2_submission_special_instructions 'No special instructions were received'

loop_
_space_group_symop_operation_xyz
'x, y, z'
'-x+1/2, y+1/2, -z+1/2'
'-x, -y, -z'
'x-1/2, -y-1/2, z-1/2'

loop_
_atom_site_label
_atom_site_type_symbol
_atom_site_fract_x
_atom_site_fract_y
_atom_site_fract_z
_atom_site_U_iso_or_equiv
_atom_site_adp_type
_atom_site_occupancy
_atom_site_site_symmetry_order
_atom_site_calc_flag
_atom_site_refinement_flags_posn
I1 I 0.19093(9) 0.52211(3) 0.86699(4) 0.03818(18) Uani 1 1 d .
I3 I -0.28109(9) 0.66673(3) 0.90545(5) 0.0448(2) Uani 1 1 d .
I2 I 0.32757(8) 0.62075(4) 1.17299(4) 0.0440(2) Uani 1 1 d .
Ag1 Ag 0.00013(12) 0.57878(4) 1.02440(6) 0.0547(2) Uani 1 1 d .
Ag2 Ag 0.52799(14) 0.58225(5) 1.02336(8) 0.0706(3) Uani 1 1 d .
N1 N 0.2379(12) 0.6067(4) 0.5787(6) 0.0445(18) Uani 1 1 d .
N2 N 0.2518(11) 0.5038(4) 0.5039(5) 0.0354(16) Uani 1 1 d .
N3 N 0.2471(9) 0.3953(3) 0.5760(5) 0.0283(14) Uani 1 1 d .
H3 H 0.242372 0.416300 0.632086 0.034 Uiso 1 1 calc R
N4 N 0.2331(9) 0.2914(3) 0.6633(5) 0.0312(15) Uani 1 1 d .
N5 N 0.2509(11) 0.2141(4) 0.7829(6) 0.0392(17) Uani 1 1 d D
C1 C 0.2456(14) 0.5388(5) 0.5914(7) 0.042(2) Uani 1 1 d .
H1 H 0.246662 0.516883 0.653478 0.051 Uiso 1 1 calc R
C2 C 0.2428(13) 0.6173(5) 0.4763(8) 0.044(2) Uani 1 1 d .
H2 H 0.242760 0.660676 0.444720 0.053 Uiso 1 1 calc R
C3 C 0.2477(13) 0.5553(5) 0.4308(7) 0.041(2) Uani 1 1 d .
H3A H 0.248153 0.547990 0.362312 0.049 Uiso 1 1 calc R
C4 C 0.2538(11) 0.4307(4) 0.4920(6) 0.0315(17) Uani 1 1 d .
C5 C 0.2611(13) 0.3994(5) 0.3990(7) 0.041(2) Uani 1 1 d .
H5A H 0.263474 0.425541 0.340790 0.049 Uiso 1 1 calc R
C6 C 0.2646(14) 0.3269(5) 0.3988(7) 0.045(2) Uani 1 1 d .
H6 H 0.272761 0.303665 0.338994 0.054 Uiso 1 1 calc R
C7 C 0.2565(14) 0.2883(5) 0.4842(7) 0.041(2) Uani 1 1 d .
H7 H 0.256670 0.239672 0.483962 0.049 Uiso 1 1 calc R
C8 C 0.2479(11) 0.3267(4) 0.5702(6) 0.0284(17) Uani 1 1 d .
C9 C 0.2920(13) 0.2268(5) 0.6944(7) 0.040(2) Uani 1 1 d .
H9 H 0.352843 0.195699 0.658567 0.048 Uiso 1 1 calc R
C10 C 0.1619(13) 0.2721(5) 0.8098(7) 0.042(2) Uani 1 1 d .
H10 H 0.117030 0.276917 0.869413 0.050 Uiso 1 1 calc R
C11 C 0.1490(13) 0.3214(4) 0.7366(7) 0.038(2) Uani 1 1 d .
H11 H 0.095261 0.365888 0.735510 0.046 Uiso 1 1 calc R
C12 C 0.8166(19) 0.5136(6) 0.9161(10) 0.068(3) Uani 1 1 d .
H12 H 0.836662 0.524943 0.848068 0.082 Uiso 1 1 calc R
O1 O 0.6041(11) 0.5175(4) 0.9115(7) 0.066(2) Uani 1 1 d .
H5 H 0.284(15) 0.175(3) 0.820(7) 0.06(3) Uiso 1 1 d D

loop_
_atom_site_aniso_label
_atom_site_aniso_U_11
_atom_site_aniso_U_22
_atom_site_aniso_U_33
_atom_site_aniso_U_23
_atom_site_aniso_U_13
_atom_site_aniso_U_12
I1 0.0466(3) 0.0395(3) 0.0310(3) 0.0023(2) 0.0143(2) 0.0012(2)
I3 0.0410(3) 0.0527(4) 0.0399(4) 0.0129(3) 0.0079(3) 0.0049(3)
I2 0.0394(3) 0.0588(4) 0.0339(3) 0.0043(3) 0.0087(2) -0.0016(3)
Ag1 0.0557(5) 0.0539(5) 0.0529(5) 0.0022(4) 0.0099(4) 0.0041(4)
Ag2 0.0706(6) 0.0747(7) 0.0721(7) 0.0093(5) 0.0282(5) 0.0023(5)
N1 0.052(5) 0.033(4) 0.049(5) -0.002(3) 0.013(4) -0.002(3)
N2 0.045(4) 0.033(4) 0.031(4) 0.001(3) 0.012(3) -0.004(3)
N3 0.034(3) 0.027(3) 0.025(3) -0.002(3) 0.009(3) 0.001(3)
N4 0.034(4) 0.028(4) 0.030(4) -0.005(3) 0.003(3) 0.001(3)
N5 0.047(4) 0.027(4) 0.040(4) 0.008(3) 0.004(3) -0.004(3)
C1 0.056(6) 0.035(5) 0.039(5) 0.002(4) 0.019(4) 0.001(4)
C2 0.041(5) 0.035(5) 0.055(6) 0.012(4) 0.006(4) 0.000(4)
C3 0.051(5) 0.038(5) 0.035(5) 0.009(4) 0.011(4) -0.004(4)
C4 0.029(4) 0.038(4) 0.027(4) -0.002(3) 0.006(3) 0.000(3)
C5 0.043(5) 0.050(6) 0.033(5) -0.003(4) 0.019(4) -0.001(4)
C6 0.052(5) 0.045(5) 0.042(5) -0.015(4) 0.017(4) 0.005(4)
C7 0.057(6) 0.033(5) 0.035(5) -0.012(4) 0.014(4) 0.000(4)
C8 0.027(4) 0.036(4) 0.021(4) 0.009(3) 0.003(3) 0.000(3)
C9 0.038(5) 0.030(5) 0.051(6) 0.001(4) 0.010(4) 0.005(4)
C10 0.048(5) 0.040(5) 0.036(5) 0.003(4) 0.010(4) 0.000(4)
C11 0.052(5) 0.026(4) 0.038(5) -0.002(4) 0.016(4) 0.005(4)
C12 0.088(9) 0.059(7) 0.073(8) 0.002(6) 0.047(7) 0.009(6)
O1 0.050(4) 0.055(5) 0.087(6) 0.001(4) 0.006(4) -0.006(3)

loop_
_atom_type_symbol
_atom_type_description
_atom_type_scat_dispersion_real
_atom_type_scat_dispersion_imag
_atom_type_scat_source
C C 0.0033 0.0016 'International Tables Vol C Tables 4.2.6.8 and 6.1.1.4'
H H 0.0000 0.0000 'International Tables Vol C Tables 4.2.6.8 and 6.1.1.4'
N N 0.0061 0.0033 'International Tables Vol C Tables 4.2.6.8 and 6.1.1.4'
O O 0.0106 0.0060 'International Tables Vol C Tables 4.2.6.8 and 6.1.1.4'
Ag Ag -0.8971 1.1015 'International Tables Vol C Tables 4.2.6.8 and 6.1.1.4'
I I -0.4742 1.8119 'International Tables Vol C Tables 4.2.6.8 and 6.1.1.4'

loop_
_geom_angle_atom_site_label_1
_geom_angle_atom_site_label_2
_geom_angle_atom_site_label_3
_geom_angle
_geom_angle_site_symmetry_1
_geom_angle_site_symmetry_3
Ag1 I1 Ag1 63.14(3) 3_567 .
Ag1 I1 Ag2 77.19(3) . .
Ag1 I1 Ag2 106.54(3) 3_567 .
Ag1 I1 Ag2 68.86(3) 3_567 3_667
Ag2 I1 Ag1 104.79(3) 3_667 .
Ag2 I1 Ag2 65.27(4) 3_667 .
Ag1 I3 Ag2 72.65(3) . 1_455
Ag1 I2 Ag2 83.31(3) . .
I1 Ag1 I1 116.86(3) 3_567 .
I1 Ag1 Ag1 57.91(3) . 3_567
I1 Ag1 Ag1 58.95(3) 3_567 3_567
I1 Ag1 Ag2 128.65(4) . 1_455
I1 Ag1 Ag2 55.91(3) 3_567 1_455
I3 Ag1 I1 101.07(3) . .
I3 Ag1 I1 109.48(3) . 3_567
I3 Ag1 Ag1 120.06(4) . 3_567
I3 Ag1 Ag2 53.89(3) . 1_455
I2 Ag1 I1 100.23(3) . .
I2 Ag1 I1 103.48(3) . 3_567
I2 Ag1 I3 126.30(4) . .
I2 Ag1 Ag1 113.08(4) . 3_567
I2 Ag1 Ag2 131.05(4) . 1_455
Ag1 Ag1 Ag2 93.87(4) 3_567 1_455
C12 Ag1 I1 66.4(3) 1_455 .
C12 Ag1 I1 66.0(3) 3_667 3_567
C12 Ag1 I1 69.1(3) 3_667 .
C12 Ag1 I1 71.0(3) 1_455 3_567
C12 Ag1 I3 163.2(4) 3_667 .
C12 Ag1 I3 74.0(3) 1_455 .
C12 Ag1 I2 158.8(3) 1_455 .
C12 Ag1 I2 70.0(4) 3_667 .
C12 Ag1 Ag1 43.2(4) 3_667 3_567
C12 Ag1 Ag1 46.2(3) 1_455 3_567
C12 Ag1 Ag2 63.7(3) 1_455 1_455
C12 Ag1 Ag2 120.9(3) 3_667 1_455
C12 Ag1 C12 89.4(5) 1_455 3_667
I1 Ag2 I1 114.73(4) 3_667 .
I1 Ag2 Ag1 55.24(2) 3_667 1_655
I1 Ag2 Ag1 128.48(4) . 1_655
I1 Ag2 Ag2 56.53(3) . 3_667
I1 Ag2 Ag2 58.20(3) 3_667 3_667
I3 Ag2 I1 108.39(4) 1_655 3_667
I3 Ag2 I1 103.33(4) 1_655 .
I3 Ag2 Ag1 53.46(2) 1_655 1_655
I3 Ag2 Ag2 120.36(5) 1_655 3_667
I2 Ag2 I1 102.22(4) . 3_667
I2 Ag2 I1 98.75(3) . .
I2 Ag2 I3 129.60(4) . 1_655
I2 Ag2 Ag1 132.19(4) . 1_655
I2 Ag2 Ag2 109.68(5) . 3_667
Ag2 Ag2 Ag1 93.36(4) 3_667 1_655
O1 Ag2 I1 64.5(2) . .
O1 Ag2 I1 63.17(18) 3_667 3_667
O1 Ag2 I1 72.9(2) . 3_667
O1 Ag2 I1 68.69(19) 3_667 .
O1 Ag2 I3 161.3(2) 3_667 1_655
O1 Ag2 I3 72.7(2) . 1_655
O1 Ag2 I2 69.0(2) 3_667 .
O1 Ag2 I2 156.4(2) . .
O1 Ag2 Ag1 64.6(2) . 1_655
O1 Ag2 Ag1 117.37(19) 3_667 1_655
O1 Ag2 Ag2 41.0(2) 3_667 3_667
O1 Ag2 Ag2 47.7(2) . 3_667
O1 Ag2 O1 88.7(3) . 3_667
C1 N1 C2 105.3(8) . .
C1 N2 C3 105.2(7) . .
C1 N2 C4 126.1(7) . .
C3 N2 C4 128.6(7) . .
C4 N3 H3 121.4 . .
C8 N3 H3 121.4 . .
C8 N3 C4 117.3(7) . .
C9 N4 C8 128.4(7) . .
C9 N4 C11 108.3(7) . .
C11 N4 C8 123.3(7) . .
C9 N5 C10 107.6(7) . .
C9 N5 H5 125(7) . .
C10 N5 H5 127(7) . .
N1 C1 N2 112.6(8) . .
N1 C1 H1 123.7 . .
N2 C1 H1 123.7 . .
N1 C2 H2 125.4 . .
C3 C2 N1 109.1(8) . .
C3 C2 H2 125.4 . .
N2 C3 H3A 126.1 . .
C2 C3 N2 107.8(8) . .
C2 C3 H3A 126.1 . .
N3 C4 N2 114.1(7) . .
N3 C4 C5 123.8(8) . .
C5 C4 N2 122.1(8) . .
C4 C5 H5A 122.1 . .
C6 C5 C4 115.8(9) . .
C6 C5 H5A 122.1 . .
C5 C6 H6 119.0 . .
C7 C6 C5 122.0(8) . .
C7 C6 H6 119.0 . .
C6 C7 H7 122.3 . .
C6 C7 C8 115.5(8) . .
C8 C7 H7 122.3 . .
N3 C8 N4 114.4(7) . .
N3 C8 C7 125.5(7) . .
C7 C8 N4 120.1(7) . .
N4 C9 H9 125.2 . .
N5 C9 N4 109.7(8) . .
N5 C9 H9 125.2 . .
N5 C10 H10 125.3 . .
C11 C10 N5 109.4(8) . .
C11 C10 H10 125.3 . .
N4 C11 H11 127.5 . .
C10 C11 N4 105.1(8) . .
C10 C11 H11 127.5 . .
Ag1 C12 Ag1 90.6(5) 1_655 3_667
Ag1 C12 H12 108.2 1_655 .
Ag1 C12 H12 108.2 3_667 .
O1 C12 Ag1 123.4(7) . 3_667
O1 C12 Ag1 116.7(7) . 1_655
O1 C12 H12 108.2 . .
Ag2 O1 Ag2 91.3(3) . 3_667
C12 O1 Ag2 114.8(7) . .
C12 O1 Ag2 114.9(6) . 3_667

loop_
_geom_bond_atom_site_label_1
_geom_bond_atom_site_label_2
_geom_bond_distance
_geom_bond_site_symmetry_2
I1 Ag1 2.9264(10) 3_567
I1 Ag1 2.9593(10) .
I1 Ag2 3.0056(12) .
I1 Ag2 2.9500(12) 3_667
I3 Ag1 2.7965(10) .
I3 Ag2 2.8119(11) 1_455
I2 Ag1 2.7911(10) .
I2 Ag2 2.8075(12) .
Ag1 Ag1 3.0816(17) 3_567
Ag1 Ag2 3.3224(13) 1_455
Ag1 C12 2.223(12) 3_667
Ag1 C12 2.111(14) 1_455
Ag2 Ag2 3.212(2) 3_667
Ag2 O1 2.375(8) 3_667
Ag2 O1 2.108(9) .
N1 C1 1.308(11) .
N1 C2 1.397(13) .
N2 C1 1.361(11) .
N2 C3 1.384(11) .
N2 C4 1.406(11) .
N3 H3 0.8600 .
N3 C4 1.326(10) .
N3 C8 1.314(10) .
N4 C8 1.445(10) .
N4 C9 1.337(11) .
N4 C11 1.384(11) .
N5 C9 1.308(12) .
N5 C10 1.363(12) .
N5 H5 0.900(10) .
C1 H1 0.9300 .
C2 H2 0.9300 .
C2 C3 1.338(13) .
C3 H3A 0.9300 .
C4 C5 1.395(11) .
C5 H5A 0.9300 .
C5 C6 1.386(13) .
C6 H6 0.9300 .
C6 C7 1.375(14) .
C7 H7 0.9300 .
C7 C8 1.380(11) .
C9 H9 0.9300 .
C10 H10 0.9300 .
C10 C11 1.349(12) .
C11 H11 0.9300 .
C12 H12 0.9800 .
C12 O1 1.485(15) .
